data_2106669
loop_
_publ_author_name
'Cromer, D.T.'

_publ_section_title
;
 The structure of Pu Pd
;
_journal_name_full 'Acta Crystallographica B (24,1968-38,1982)'
_journal_page_first 1760
_journal_page_last 1761
_journal_volume 31
_journal_year 1975
_chemical_formula_sum 'Pd Pu'
_chemical_name_systematic 'Pu Pd'
_space_group_IT_number 62
_symmetry_space_group_name_Hall '-P 2ac 2n'
_symmetry_space_group_name_H-M 'P n m a'
_cell_angle_alpha 90
_cell_angle_beta 90
_cell_angle_gamma 90
_cell_formula_units_Z 4
_cell_length_a 7.036
_cell_length_b 4.55
_cell_length_c 5.663
_cell_volume 181.294
_citation_journal_id_ASTM ACBCAR
_cod_data_source_file Cromer_ACBCAR_1975_42.cif
_cod_data_source_block Pd1Pu1
_cod_original_cell_volume 181.2942
_cod_original_formula_sum 'Pd1 Pu1'
_cod_database_code 2106669

loop_
_symmetry_equiv_pos_as_xyz
x,y,z
-x+1/2,-y,z+1/2
x+1/2,-y+1/2,-z+1/2
-x,y+1/2,-z
-x,-y,-z
x-1/2,y,-z-1/2
-x-1/2,y-1/2,z-1/2
x,-y-1/2,z

loop_
_atom_site_label
_atom_site_type_symbol
_atom_site_fract_x
_atom_site_fract_y
_atom_site_fract_z
_atom_site_occupancy
_atom_site_U_iso_or_equiv
Pd1 Pd 0.0447 0.25 0.651 1 0.0
Pu1 Pu 0.1795 0.25 0.1413 1 0.0
